data_4319770
loop_
_publ_author_name
'F. Albert Cotton'
'Lee M. Daniels'
'Peng Lei'
'Carlos A. Murillo'
'Xiaoping Wang'

_publ_section_title
;
 Di- and Trinuclear Complexes with the Mono- and Dianion of
 2,6-Bis(phenylamino)pyridine: High-Field Displacement of Chemical Shifts
 Due to the Magnetic Anisotropy of Quadruple Bonds
;
_journal_name_full 'Inorganic Chemistry'
_journal_page_first 2778
_journal_page_last 2784
_journal_paper_doi 10.1021/ic001376g
_journal_volume 40
_journal_year 2001
_chemical_compound_source synthesis
_chemical_formula_moiety 'C100 H132 Cr3 N14, C8 H8 O2'
_chemical_formula_structural '[Bu4N]2[Cr3(bpap)4] 2THF'
_chemical_formula_sum 'C108 H140 Cr3 N14 O2'
_chemical_formula_weight 1822.34
_chemical_name_systematic
; 
 ? 
;
_space_group_IT_number 15
_symmetry_cell_setting monoclinic
_symmetry_space_group_name_Hall '-C 2yc'
_symmetry_space_group_name_H-M 'C 1 2/c 1'
_atom_sites_solution_hydrogens geom
_atom_sites_solution_primary direct
_atom_sites_solution_secondary difmap
_audit_creation_method SHELXL
_cell_angle_alpha 90.00
_cell_angle_beta 123.385(3)
_cell_angle_gamma 90.00
_cell_formula_units_Z 4
_cell_length_a 31.483(6)
_cell_length_b 14.080(2)
_cell_length_c 26.842(4)
_cell_measurement_reflns_used 951
_cell_measurement_temperature 213(2)
_cell_measurement_theta_max 25.25
_cell_measurement_theta_min 2.74
_cell_volume 9935(3)
_computing_cell_refinement 'Bruker SAINT'
_computing_data_collection 'Bruker SMART'
_computing_data_reduction 'Bruker SAINT'
_computing_molecular_graphics 'XP (Siemens, 1993)'
_computing_publication_material 'SHELXL-93 (Sheldrick, 1993)'
_computing_structure_refinement 'SHELXL-93 (Sheldrick, 1993)'
_computing_structure_solution 'SHELXS-86 (Sheldrick, 1990)'
_diffrn_ambient_temperature 213(2)
_diffrn_measurement_device 'Bruker SMART'
_diffrn_measurement_method \w-scan
_diffrn_radiation_monochromator graphite
_diffrn_radiation_source 'normal-focus sealed tube'
_diffrn_radiation_type MoK\a
_diffrn_radiation_wavelength 0.71073
_diffrn_reflns_av_R_equivalents 0.0300
_diffrn_reflns_av_sigmaI/netI 0.0323
_diffrn_reflns_limit_h_max 27
_diffrn_reflns_limit_h_min -37
_diffrn_reflns_limit_k_max 16
_diffrn_reflns_limit_k_min -16
_diffrn_reflns_limit_l_max 32
_diffrn_reflns_limit_l_min -31
_diffrn_reflns_number 27427
_diffrn_reflns_theta_max 25.51
_diffrn_reflns_theta_min 1.82
_exptl_absorpt_coefficient_mu 0.379
_exptl_absorpt_correction_T_max 0.86
_exptl_absorpt_correction_T_min 0.75
_exptl_absorpt_correction_type multi-scan
_exptl_crystal_colour red
_exptl_crystal_density_diffrn 1.218
_exptl_crystal_density_meas ?
_exptl_crystal_description block
_exptl_crystal_F_000 3896
_exptl_crystal_size_max 0.33
_exptl_crystal_size_mid 0.20
_exptl_crystal_size_min 0.19
_refine_diff_density_max 0.892
_refine_diff_density_min -0.878
_refine_diff_density_rms 0.063
_refine_ls_extinction_method none
_refine_ls_goodness_of_fit_all 1.169
_refine_ls_goodness_of_fit_obs 1.235
_refine_ls_hydrogen_treatment noref
_refine_ls_matrix_type full
_refine_ls_number_parameters 577
_refine_ls_number_reflns 9213
_refine_ls_number_restraints 0
_refine_ls_restrained_S_all 1.173
_refine_ls_restrained_S_obs 1.235
_refine_ls_R_factor_all 0.1090
_refine_ls_R_factor_obs 0.0764
_refine_ls_shift/esd_max -0.002
_refine_ls_shift/esd_mean 0.000
_refine_ls_structure_factor_coef Fsqd
_refine_ls_weighting_details 'w=1/[\s^2^(Fo^2^)+(0.0800P)^2^+25.0000P] where P=(Fo^2^+2Fc^2^)/3'
_refine_ls_weighting_scheme calc
_refine_ls_wR_factor_all 0.2162
_refine_ls_wR_factor_obs 0.1873
_reflns_number_observed 6367
_reflns_number_total 9220
_reflns_observed_criterion >2sigma(I)
_cod_data_source_file ic001376g_4.cif
_cod_data_source_block xl
_cod_depositor_comments
;
The following automatic conversions were performed:

'_exptl_crystal_density_meas' value 'not measured' was changed to '?'
- the value is perceived as not measured.

Automatic conversion script
Id: cif_fix_values 3008 2015-01-20 13:52:24Z robertas 

The following automatic conversions were performed:

'_refine_ls_weighting_scheme' value 'calc
w=1/[\s^2^(Fo^2^)+(0.0800P)^2^+25.0000P] where P=(Fo^2^+2Fc^2^)/3'
was changed to 'calc'. New tag '_refine_ls_weighting_details' was
created. The value of the new tag was set to
'w=1/[\s^2^(Fo^2^)+(0.0800P)^2^+25.0000P] where P=(Fo^2^+2Fc^2^)/3'.

Automatic conversion script
Id: cif_fix_values 3143 2015-03-26 13:38:13Z robertas 
;
_cod_original_cell_volume 9934.7(30)
_cod_database_code 4319770

loop_
_symmetry_equiv_pos_as_xyz
'x, y, z'
'-x, y, -z+1/2'
'x+1/2, y+1/2, z'
'-x+1/2, y+1/2, -z+1/2'
'-x, -y, -z'
'x, -y, z-1/2'
'-x+1/2, -y+1/2, -z'
'x+1/2, -y+1/2, z-1/2'

loop_
_atom_site_aniso_label
_atom_site_aniso_U_11
_atom_site_aniso_U_22
_atom_site_aniso_U_33
_atom_site_aniso_U_23
_atom_site_aniso_U_13
_atom_site_aniso_U_12
Cr2 0.032(2) 0.0301(3) 0.034(2) -0.0002(4) 0.0132(14) 0.0003(4)
Cr2' 0.032(2) 0.0301(3) 0.034(2) -0.0002(4) 0.0132(14) 0.0003(4)
N1 0.032(2) 0.037(2) 0.039(2) -0.0008(13) 0.0165(13) 0.0003(13)
N2 0.038(2) 0.042(2) 0.036(2) -0.0039(13) 0.0168(14) -0.0010(13)
N3 0.033(2) 0.040(2) 0.039(2) 0.0009(13) 0.0160(14) 0.0008(13)
N4 0.045(3) 0.025(2) 0.047(3) 0.000 0.024(2) 0.000
N5 0.040(2) 0.032(2) 0.046(2) 0.0022(14) 0.0189(15) 0.0060(13)
N6 0.035(2) 0.027(2) 0.038(2) 0.000 0.018(2) 0.000
N7 0.035(2) 0.033(2) 0.040(2) -0.0033(13) 0.0145(14) -0.0002(13)
C1 0.037(2) 0.039(2) 0.039(2) -0.001(2) 0.016(2) 0.002(2)
C2 0.046(2) 0.064(3) 0.043(2) -0.007(2) 0.023(2) -0.001(2)
C3 0.049(3) 0.079(3) 0.052(2) -0.003(2) 0.033(2) 0.000(2)
C4 0.035(2) 0.069(3) 0.052(2) -0.005(2) 0.022(2) -0.003(2)
C5 0.037(2) 0.034(2) 0.049(2) 0.000(2) 0.021(2) 0.003(2)
C6 0.042(2) 0.043(2) 0.042(2) -0.001(2) 0.019(2) 0.000(2)
C7 0.042(2) 0.056(3) 0.052(2) -0.003(2) 0.013(2) 0.005(2)
C8 0.044(3) 0.080(4) 0.051(3) -0.001(2) 0.004(2) 0.001(2)
C9 0.064(3) 0.084(4) 0.052(3) -0.023(3) 0.017(3) -0.014(3)
C10 0.066(3) 0.067(3) 0.068(3) -0.028(3) 0.025(3) -0.002(3)
C11 0.048(3) 0.057(3) 0.055(3) -0.012(2) 0.011(2) 0.008(2)
C12 0.035(2) 0.049(2) 0.045(2) -0.001(2) 0.022(2) 0.002(2)
C13 0.058(3) 0.057(3) 0.058(3) 0.004(2) 0.021(2) -0.012(2)
C14 0.080(4) 0.083(4) 0.086(4) -0.010(3) 0.039(3) -0.041(3)
C15 0.050(3) 0.115(5) 0.079(4) -0.029(4) 0.028(3) -0.033(3)
C16 0.037(2) 0.107(5) 0.056(3) -0.011(3) 0.010(2) 0.004(3)
C17 0.040(2) 0.066(3) 0.050(2) -0.001(2) 0.017(2) 0.006(2)
C18 0.043(2) 0.034(2) 0.047(2) 0.005(2) 0.025(2) 0.005(2)
C19 0.049(2) 0.034(2) 0.066(3) 0.005(2) 0.029(2) 0.006(2)
C20 0.064(4) 0.028(3) 0.082(4) 0.000 0.040(4) 0.000
C21 0.046(2) 0.033(2) 0.048(2) 0.000(2) 0.020(2) 0.003(2)
C22 0.083(4) 0.118(5) 0.054(3) 0.019(3) 0.032(3) 0.053(4)
C23 0.077(4) 0.152(7) 0.064(4) 0.009(4) 0.011(3) 0.061(4)
C24 0.048(3) 0.064(3) 0.117(5) -0.003(3) 0.031(3) 0.014(2)
C25 0.096(4) 0.067(3) 0.144(6) 0.026(4) 0.092(5) 0.028(3)
C26 0.080(3) 0.068(3) 0.075(3) 0.021(3) 0.050(3) 0.029(3)
C27 0.031(2) 0.035(2) 0.038(2) -0.0033(15) 0.017(2) -0.0029(14)
C28 0.047(2) 0.032(2) 0.046(2) -0.007(2) 0.020(2) -0.004(2)
C29 0.048(3) 0.028(3) 0.060(4) 0.000 0.026(3) 0.000
C30 0.051(2) 0.034(2) 0.042(2) -0.002(2) 0.015(2) 0.001(2)
C31 0.048(3) 0.067(3) 0.078(3) -0.025(3) 0.013(3) 0.001(2)
C32 0.066(4) 0.083(4) 0.091(5) -0.035(4) -0.014(4) 0.007(3)
C33 0.147(7) 0.076(4) 0.047(3) -0.014(3) 0.004(4) 0.001(5)
C34 0.189(8) 0.088(5) 0.070(4) -0.026(3) 0.081(5) -0.033(5)
C35 0.103(4) 0.071(3) 0.066(3) -0.019(3) 0.051(3) -0.022(3)
N8 0.057(2) 0.070(3) 0.079(3) 0.016(2) 0.036(2) 0.007(2)
C36 0.065(4) 0.120(6) 0.143(7) 0.055(5) 0.025(4) -0.008(4)
C37 0.093(7) 0.140(10) 0.458(24) 0.128(12) -0.075(11) -0.022(6)
C38 0.086(7) 0.125(9) 0.454(26) 0.076(12) 0.032(11) 0.010(6)
C39 0.285(20) 0.218(16) 0.256(16) 0.085(13) 0.143(16) 0.065(14)
C40 0.090(5) 0.076(4) 0.180(8) 0.047(5) 0.058(5) 0.000(4)
C41 0.105(7) 0.112(7) 0.300(15) 0.017(8) 0.088(8) 0.026(6)
C42 0.187(11) 0.054(5) 0.714(37) 0.066(11) 0.284(18) 0.020(6)
C43 0.733(48) 0.131(12) 0.990(61) -0.211(23) 0.758(52) -0.196(20)
C44 0.163(8) 0.083(5) 0.144(7) 0.025(5) 0.081(6) 0.036(5)
C45 0.382(21) 0.111(8) 0.282(16) 0.084(9) 0.228(17) 0.091(11)
C46 0.176(11) 0.095(7) 0.364(20) -0.085(10) 0.111(13) -0.008(7)
C47 0.325(18) 0.176(12) 0.147(9) -0.014(8) 0.137(11) -0.094(12)
C48 0.088(5) 0.095(5) 0.106(5) 0.022(4) 0.047(4) 0.007(4)
C49 0.102(5) 0.095(5) 0.106(6) 0.011(4) 0.015(5) -0.016(4)
C50 0.101(5) 0.133(7) 0.091(5) 0.020(5) 0.023(4) 0.024(5)
C51 0.183(10) 0.132(8) 0.109(6) -0.014(6) 0.008(7) -0.037(7)
O1 0.089(4) 0.223(7) 0.137(5) 0.002(5) 0.058(4) 0.018(5)
C52 0.085(5) 0.240(12) 0.120(7) -0.010(8) 0.047(5) 0.029(7)
C53 0.126(8) 0.221(12) 0.145(9) 0.062(9) 0.073(7) -0.015(8)
C54 0.065(5) 0.465(24) 0.057(4) -0.053(8) 0.030(4) -0.051(8)
C55 0.128(9) 0.198(13) 0.309(18) -0.120(13) 0.125(11) -0.043(9)

loop_
_atom_site_label
_atom_site_type_symbol
_atom_site_fract_x
_atom_site_fract_y
_atom_site_fract_z
_atom_site_U_iso_or_equiv
_atom_site_thermal_displace_type
_atom_site_occupancy
_atom_site_calc_flag
_atom_site_refinement_flags
_atom_site_disorder_group
Cr1 Cr 0.49511(8) 0.34627(6) 0.74530(10) 0.0339(3) Uiso 0.50 d P 1
Cr2 Cr 0.42938(14) 0.34564(10) 0.67307(14) 0.0344(6) Uani 0.50 d P 1
Cr2' Cr 0.58423(14) 0.34753(10) 0.84391(14) 0.0344(6) Uani 0.50 d P 2
N1 N 0.53263(11) 0.3476(2) 0.70122(13) 0.0376(7) Uani 1 d . .
N2 N 0.45411(11) 0.3092(2) 0.61830(13) 0.0405(7) Uani 1 d . .
N3 N 0.60856(11) 0.3857(2) 0.78901(13) 0.0388(7) Uani 1 d . .
N4 N 0.5000 0.2004(3) 0.7500 0.0402(10) Uani 1 d S .
N5 N 0.58576(12) 0.2064(2) 0.82248(14) 0.0421(7) Uani 1 d . .
N6 N 0.5000 0.4924(3) 0.7500 0.0345(9) Uani 1 d S .
N7 N 0.56786(11) 0.4868(2) 0.84777(13) 0.0391(7) Uani 1 d . .
C1 C 0.50413(14) 0.3279(3) 0.6414(2) 0.0407(9) Uani 1 d . .
C2 C 0.5261(2) 0.3320(3) 0.6078(2) 0.0517(10) Uani 1 d . .
H2A H 0.5065(2) 0.3196(3) 0.5666(2) 0.062 Uiso 1 calc R .
C3 C 0.5768(2) 0.3546(3) 0.6366(2) 0.0574(11) Uani 1 d . .
H3A H 0.5918(2) 0.3569(3) 0.6146(2) 0.069 Uiso 1 calc R .
C4 C 0.6060(2) 0.3739(3) 0.6964(2) 0.0529(11) Uani 1 d . .
H4A H 0.6406(2) 0.3888(3) 0.7152(2) 0.064 Uiso 1 calc R .
C5 C 0.58344(14) 0.3712(3) 0.7294(2) 0.0417(9) Uani 1 d . .
C6 C 0.42572(14) 0.2604(3) 0.5640(2) 0.0445(9) Uani 1 d . .
C7 C 0.3762(2) 0.2894(3) 0.5199(2) 0.0567(11) Uani 1 d . .
H7A H 0.3629(2) 0.3448(3) 0.5259(2) 0.068 Uiso 1 calc R .
C8 C 0.3467(2) 0.2379(4) 0.4680(2) 0.0698(14) Uani 1 d . .
H8A H 0.3134(2) 0.2585(4) 0.4394(2) 0.084 Uiso 1 calc R .
C9 C 0.3651(2) 0.1572(4) 0.4575(2) 0.0743(15) Uani 1 d . .
H9A H 0.3450(2) 0.1234(4) 0.4216(2) 0.089 Uiso 1 calc R .
C10 C 0.4134(2) 0.1264(4) 0.5002(2) 0.0738(15) Uani 1 d . .
H10A H 0.4261(2) 0.0706(4) 0.4939(2) 0.089 Uiso 1 calc R .
C11 C 0.4433(2) 0.1775(3) 0.5526(2) 0.0622(13) Uani 1 d . .
H11A H 0.4762(2) 0.1557(3) 0.5811(2) 0.075 Uiso 1 calc R .
C12 C 0.65510(14) 0.4349(3) 0.8183(2) 0.0433(9) Uani 1 d . .
C13 C 0.6609(2) 0.5209(3) 0.7978(2) 0.0634(13) Uani 1 d . .
H13A H 0.6335(2) 0.5465(3) 0.7621(2) 0.076 Uiso 1 calc R .
C14 C 0.7067(2) 0.5700(4) 0.8293(3) 0.087(2) Uani 1 d . .
H14A H 0.7104(2) 0.6272(4) 0.8139(3) 0.104 Uiso 1 calc R .
C15 C 0.7466(2) 0.5357(5) 0.8824(3) 0.085(2) Uani 1 d . .
H15A H 0.7772(2) 0.5699(5) 0.9041(3) 0.102 Uiso 1 calc R .
C16 C 0.7415(2) 0.4516(5) 0.9035(2) 0.075(2) Uani 1 d . .
H16A H 0.7689(2) 0.4278(5) 0.9399(2) 0.090 Uiso 1 calc R .
C17 C 0.6965(2) 0.4003(3) 0.8723(2) 0.0564(11) Uani 1 d . .
H17A H 0.6938(2) 0.3420(3) 0.8874(2) 0.068 Uiso 1 calc R .
C18 C 0.54478(14) 0.1523(3) 0.7867(2) 0.0413(9) Uani 1 d . .
C19 C 0.5453(2) 0.0515(3) 0.7860(2) 0.0511(10) Uani 1 d . .
H19A H 0.5759(2) 0.0176(3) 0.8096(2) 0.061 Uiso 1 calc R .
C20 C 0.5000 0.0048(4) 0.7500 0.058(2) Uani 1 d S .
H20A H 0.5000 -0.0619(4) 0.7500 0.069 Uiso 1 calc SR .
C21 C 0.63460(15) 0.1648(3) 0.8476(2) 0.0452(9) Uani 1 d . .
C22 C 0.6641(2) 0.1374(5) 0.9063(2) 0.088(2) Uani 1 d . .
H22A H 0.6516(2) 0.1435(5) 0.9308(2) 0.106 Uiso 1 calc R .
C23 C 0.7129(2) 0.1004(6) 0.9298(3) 0.112(3) Uani 1 d . .
H23A H 0.7326(2) 0.0820(6) 0.9701(3) 0.135 Uiso 1 calc R .
C24 C 0.7322(2) 0.0904(4) 0.8963(3) 0.084(2) Uani 1 d . .
H24A H 0.7649(2) 0.0650(4) 0.9127(3) 0.100 Uiso 1 calc R .
C25 C 0.7037(2) 0.1175(4) 0.8387(3) 0.089(2) Uani 1 d . .
H25A H 0.7167(2) 0.1111(4) 0.8147(3) 0.107 Uiso 1 calc R .
C26 C 0.6553(2) 0.1547(4) 0.8145(2) 0.0705(14) Uani 1 d . .
H26A H 0.6363(2) 0.1735(4) 0.7743(2) 0.085 Uiso 1 calc R .
C27 C 0.53425(13) 0.5405(3) 0.8013(2) 0.0355(8) Uani 1 d . .
C28 C 0.53333(15) 0.6410(3) 0.8023(2) 0.0444(9) Uani 1 d . .
H28A H 0.55499(15) 0.6746(3) 0.8379(2) 0.053 Uiso 1 calc R .
C29 C 0.5000 0.6884(4) 0.7500 0.0471(14) Uani 1 d S .
H29A H 0.5000 0.7552(4) 0.7500 0.056 Uiso 1 calc SR .
C30 C 0.5952(2) 0.5295(3) 0.9050(2) 0.0480(10) Uani 1 d . .
C31 C 0.6450(2) 0.5581(4) 0.9312(2) 0.076(2) Uani 1 d . .
H31A H 0.6610(2) 0.5515(4) 0.9105(2) 0.091 Uiso 1 calc R .
C32 C 0.6714(2) 0.5966(5) 0.9883(3) 0.110(3) Uani 1 d . .
H32A H 0.7054(2) 0.6155(5) 1.0061(3) 0.132 Uiso 1 calc R .
C33 C 0.6488(4) 0.6075(5) 1.0189(3) 0.117(3) Uani 1 d . .
H33A H 0.6670(4) 0.6340(5) 1.0574(3) 0.140 Uiso 1 calc R .
C34 C 0.5994(4) 0.5795(5) 0.9934(3) 0.111(3) Uani 1 d . .
H34A H 0.5835(4) 0.5872(5) 1.0142(3) 0.133 Uiso 1 calc R .
C35 C 0.5727(2) 0.5396(4) 0.9367(2) 0.077(2) Uani 1 d . .
H35A H 0.5390(2) 0.5192(4) 0.9198(2) 0.093 Uiso 1 calc R .
N8 N 0.5611(2) -0.1573(3) 0.6590(2) 0.0694(11) Uani 1 d . .
C36 C 0.5036(2) -0.1605(6) 0.6254(4) 0.127(3) Uani 1 d . .
H36A H 0.4959(2) -0.2256(6) 0.6309(4) 0.152 Uiso 1 calc R .
H36B H 0.4954(2) -0.1203(6) 0.6487(4) 0.152 Uiso 1 calc R .
C37 C 0.4702(4) -0.1415(8) 0.5725(8) 0.350(14) Uani 1 d . .
H37A H 0.4788(4) -0.1773(8) 0.5480(8) 0.420 Uiso 1 calc R .
H37B H 0.4744(4) -0.0742(8) 0.5669(8) 0.420 Uiso 1 calc R .
C38 C 0.4143(4) -0.1566(9) 0.5452(9) 0.283(11) Uani 1 d . .
H38A H 0.3997(4) -0.1674(9) 0.5026(9) 0.339 Uiso 1 calc R .
H38B H 0.4119(4) -0.2175(9) 0.5611(9) 0.339 Uiso 1 calc R .
C39 C 0.3815(6) -0.1003(11) 0.5469(7) 0.256(8) Uani 1 d . .
H39A H 0.3480(6) -0.1295(11) 0.5250(7) 0.384 Uiso 1 calc R .
H39B H 0.3800(6) -0.0397(11) 0.5288(7) 0.384 Uiso 1 calc R .
H39C H 0.3923(6) -0.0905(11) 0.5880(7) 0.384 Uiso 1 calc R .
C40 C 0.5786(3) -0.0685(5) 0.6464(4) 0.123(3) Uani 1 d . .
H40A H 0.6157(3) -0.0724(5) 0.6677(4) 0.148 Uiso 1 calc R .
H40B H 0.5652(3) -0.0683(5) 0.6037(4) 0.148 Uiso 1 calc R .
C41 C 0.5676(3) 0.0171(7) 0.6594(6) 0.185(5) Uani 1 d . .
H41A H 0.5847(3) 0.0239(7) 0.7027(6) 0.222 Uiso 1 calc R .
H41B H 0.5308(3) 0.0227(7) 0.6411(6) 0.222 Uiso 1 calc R .
C42 C 0.5866(5) 0.0991(6) 0.6340(10) 0.299(13) Uani 1 d . .
H42A H 0.5546(5) 0.1213(6) 0.5987(10) 0.359 Uiso 1 calc R .
H42B H 0.5970(5) 0.1498(6) 0.6635(10) 0.359 Uiso 1 calc R .
C43 C 0.6141(10) 0.1075(10) 0.6203(14) 0.469(22) Uani 1 d . .
H43A H 0.6128(10) 0.1723(10) 0.6073(14) 0.703 Uiso 1 calc R .
H43B H 0.6051(10) 0.0642(10) 0.5878(14) 0.703 Uiso 1 calc R .
H43C H 0.6482(10) 0.0933(10) 0.6539(14) 0.703 Uiso 1 calc R .
C44 C 0.5790(3) -0.2361(5) 0.6361(4) 0.132(3) Uani 1 d . .
H44A H 0.5665(3) -0.2214(5) 0.5945(4) 0.159 Uiso 1 calc R .
H44B H 0.6162(3) -0.2330(5) 0.6588(4) 0.159 Uiso 1 calc R .
C45 C 0.5648(6) -0.3364(7) 0.6380(6) 0.234(7) Uani 1 d . .
H45A H 0.5299(6) -0.3399(7) 0.6282(6) 0.281 Uiso 1 calc R .
H45B H 0.5878(6) -0.3634(7) 0.6779(6) 0.281 Uiso 1 calc R .
C46 C 0.5703(5) -0.3994(7) 0.5841(7) 0.232(8) Uani 1 d . .
H46A H 0.5529(5) -0.4610(7) 0.5731(7) 0.278 Uiso 1 calc R .
H46B H 0.5599(5) -0.3619(7) 0.5484(7) 0.278 Uiso 1 calc R .
C47 C 0.6266(6) -0.4074(9) 0.6259(5) 0.212(6) Uani 1 d . .
H47A H 0.6405(6) -0.4413(9) 0.6065(5) 0.318 Uiso 1 calc R .
H47B H 0.6345(6) -0.4418(9) 0.6614(5) 0.318 Uiso 1 calc R .
H47C H 0.6414(6) -0.3444(9) 0.6371(5) 0.318 Uiso 1 calc R .
C48 C 0.5796(2) -0.1748(5) 0.7238(3) 0.100(2) Uani 1 d . .
H48A H 0.5619(2) -0.1294(5) 0.7340(3) 0.120 Uiso 1 calc R .
H48B H 0.5678(2) -0.2383(5) 0.7259(3) 0.120 Uiso 1 calc R .
C49 C 0.6325(3) -0.1695(5) 0.7701(3) 0.123(3) Uani 1 d . .
H49A H 0.6446(3) -0.1052(5) 0.7704(3) 0.148 Uiso 1 calc R .
H49B H 0.6511(3) -0.2135(5) 0.7603(3) 0.148 Uiso 1 calc R .
C50 C 0.6452(3) -0.1915(6) 0.8297(3) 0.124(3) Uani 1 d . .
H50A H 0.6235(3) -0.1511(6) 0.8365(3) 0.149 Uiso 1 calc R .
H50B H 0.6342(3) -0.2571(6) 0.8285(3) 0.149 Uiso 1 calc R .
C51 C 0.6956(4) -0.1838(7) 0.8821(4) 0.179(5) Uani 1 d . .
H51A H 0.6954(4) -0.2019(7) 0.9169(4) 0.269 Uiso 1 calc R .
H51B H 0.7074(4) -0.1188(7) 0.8866(4) 0.269 Uiso 1 calc R .
H51C H 0.7182(4) -0.2257(7) 0.8785(4) 0.269 Uiso 1 calc R .
O1 O 0.7075(2) -0.1291(6) 0.7090(3) 0.152(2) Uani 1 d . .
C52 C 0.7372(3) -0.1955(9) 0.7086(4) 0.153(4) Uani 1 d . .
H52A H 0.7573(3) -0.1677(9) 0.6946(4) 0.184 Uiso 1 calc R .
H52B H 0.7160(3) -0.2460(9) 0.6808(4) 0.184 Uiso 1 calc R .
C53 C 0.7692(4) -0.2335(9) 0.7641(5) 0.165(4) Uani 1 d . .
H53A H 0.8017(4) -0.2516(9) 0.7700(5) 0.198 Uiso 1 calc R .
H53B H 0.7539(4) -0.2896(9) 0.7699(5) 0.198 Uiso 1 calc R .
C54 C 0.7762(3) -0.1580(13) 0.8047(3) 0.197(8) Uani 1 d . .
H54A H 0.8121(3) -0.1402(13) 0.8310(3) 0.237 Uiso 1 calc R .
H54B H 0.7630(3) -0.1762(13) 0.8291(3) 0.237 Uiso 1 calc R .
C55 C 0.7446(5) -0.0777(9) 0.7613(8) 0.209(7) Uani 1 d . .
H55A H 0.7285(5) -0.0385(9) 0.7766(8) 0.251 Uiso 1 calc R .
H55B H 0.7655(5) -0.0373(9) 0.7533(8) 0.251 Uiso 1 calc R .

loop_
_atom_type_symbol
_atom_type_description
_atom_type_scat_dispersion_real
_atom_type_scat_dispersion_imag
_atom_type_scat_source
C C 0.0033 0.0016 'International Tables Vol C Tables 4.2.6.8 and 6.1.1.4'
H H 0.0000 0.0000 'International Tables Vol C Tables 4.2.6.8 and 6.1.1.4'
N N 0.0061 0.0033 'International Tables Vol C Tables 4.2.6.8 and 6.1.1.4'
O O 0.0106 0.0060 'International Tables Vol C Tables 4.2.6.8 and 6.1.1.4'
Cr Cr 0.3209 0.6236 'International Tables Vol C Tables 4.2.6.8 and 6.1.1.4'

loop_
_geom_angle_atom_site_label_1
_geom_angle_atom_site_label_2
_geom_angle_atom_site_label_3
_geom_angle
_geom_angle_site_symmetry_1
_geom_angle_site_symmetry_3
_geom_angle_publ_flag
Cr1 Cr1 Cr2 172.9(11) 2_656 . ?
Cr1 Cr1 N1 93.1(11) 2_656 2_656 ?
Cr2 Cr1 N1 94.0(2) . 2_656 ?
Cr1 Cr1 N4 86.23(5) 2_656 . ?
Cr2 Cr1 N4 93.47(8) . . ?
N1 Cr1 N4 90.73(11) 2_656 . ?
Cr1 Cr1 N6 86.25(6) 2_656 . ?
Cr2 Cr1 N6 94.00(8) . . ?
N1 Cr1 N6 89.67(11) 2_656 . ?
N4 Cr1 N6 172.48(11) . . ?
Cr1 Cr1 N1 79.5(10) 2_656 . ?
Cr2 Cr1 N1 93.4(2) . . ?
N1 Cr1 N1 172.48(12) 2_656 . ?
N4 Cr1 N1 89.84(11) . . ?
N6 Cr1 N1 88.79(11) . . ?
Cr1 Cr1 Cr2 6.2(10) 2_656 2_656 ?
Cr2 Cr1 Cr2 178.99(13) . 2_656 ?
N1 Cr1 Cr2 86.9(2) 2_656 2_656 ?
N4 Cr1 Cr2 86.03(7) . 2_656 ?
N6 Cr1 Cr2 86.50(7) . 2_656 ?
N1 Cr1 Cr2 85.7(2) . 2_656 ?
N1 Cr1 Cr2' 85.6(2) 2_656 . ?
N4 Cr1 Cr2' 86.66(7) . . ?
N6 Cr1 Cr2' 85.88(7) . . ?
N1 Cr1 Cr2' 86.9(2) . . ?
Cr1 Cr2 N3 95.6(2) . 2_656 ?
Cr1 Cr2 N5 95.91(12) . 2_656 ?
N3 Cr2 N5 90.9(2) 2_656 2_656 ?
Cr1 Cr2 N2 95.8(2) . . ?
N3 Cr2 N2 168.4(2) 2_656 . ?
N5 Cr2 N2 89.7(2) 2_656 . ?
Cr1 Cr2 N7 94.97(14) . 2_656 ?
N3 Cr2 N7 89.6(2) 2_656 2_656 ?
N5 Cr2 N7 169.0(2) 2_656 2_656 ?
N2 Cr2 N7 87.6(2) . 2_656 ?
Cr1 Cr2 Cr1 0.88(14) . 2_656 ?
N3 Cr2 Cr1 96.5(2) 2_656 2_656 ?
N5 Cr2 Cr1 96.10(12) 2_656 2_656 ?
N2 Cr2 Cr1 95.0(2) . 2_656 ?
N7 Cr2 Cr1 94.75(14) 2_656 2_656 ?
N2 Cr2' N7 89.6(2) 2_656 . ?
N2 Cr2' N3 168.1(2) 2_656 . ?
N7 Cr2' N3 89.4(2) . . ?
N2 Cr2' N5 89.7(2) 2_656 . ?
N7 Cr2' N5 167.6(2) . . ?
N3 Cr2' N5 88.7(2) . . ?
N2 Cr2' Cr1 84.3(2) 2_656 . ?
N7 Cr2' Cr1 84.07(12) . . ?
N3 Cr2' Cr1 83.77(14) . . ?
N5 Cr2' Cr1 83.55(11) . . ?
C1 N1 C5 120.3(3) . . ?
C1 N1 Cr1 124.2(3) . 2_656 ?
C5 N1 Cr1 115.4(2) . 2_656 ?
C1 N1 Cr1 117.0(2) . . ?
C5 N1 Cr1 122.6(3) . . ?
Cr1 N1 Cr1 7.45(12) 2_656 . ?
C1 N2 C6 118.9(3) . . ?
C1 N2 Cr2' 125.2(3) . 2_656 ?
C6 N2 Cr2' 115.9(3) . 2_656 ?
C1 N2 Cr2 114.9(2) . . ?
C6 N2 Cr2 125.9(3) . . ?
C5 N3 C12 119.1(3) . . ?
C5 N3 Cr2 115.4(3) . 2_656 ?
C12 N3 Cr2 125.1(3) . 2_656 ?
C5 N3 Cr2' 126.7(3) . . ?
C12 N3 Cr2' 114.1(2) . . ?
C18 N4 C18 120.9(4) 2_656 . ?
C18 N4 Cr1 123.3(2) 2_656 2_656 ?
C18 N4 Cr1 115.8(2) . 2_656 ?
C18 N4 Cr1 115.8(2) 2_656 . ?
C18 N4 Cr1 123.3(2) . . ?
Cr1 N4 Cr1 7.53(12) 2_656 . ?
C18 N5 C21 117.9(3) . . ?
C18 N5 Cr2 115.1(3) . 2_656 ?
C21 N5 Cr2 126.6(3) . 2_656 ?
C18 N5 Cr2' 125.6(3) . . ?
C21 N5 Cr2' 116.6(3) . . ?
C27 N6 C27 120.9(4) 2_656 . ?
C27 N6 Cr1 116.1(2) 2_656 . ?
C27 N6 Cr1 123.0(2) . . ?
C27 N6 Cr1 123.0(2) 2_656 2_656 ?
C27 N6 Cr1 116.1(2) . 2_656 ?
Cr1 N6 Cr1 7.52(12) . 2_656 ?
C27 N7 C30 117.8(3) . . ?
C27 N7 Cr2' 125.9(3) . . ?
C30 N7 Cr2' 116.3(2) . . ?
C27 N7 Cr2 114.7(2) . 2_656 ?
C30 N7 Cr2 127.4(2) . 2_656 ?
N2 C1 N1 114.8(3) . . ?
N2 C1 C2 124.6(3) . . ?
N1 C1 C2 120.5(3) . . ?
C3 C2 C1 118.5(4) . . ?
C4 C3 C2 121.9(4) . . ?
C3 C4 C5 119.2(4) . . ?
N3 C5 N1 115.5(3) . . ?
N3 C5 C4 124.8(3) . . ?
N1 C5 C4 119.6(3) . . ?
C11 C6 N2 122.4(4) . . ?
C11 C6 C7 116.7(4) . . ?
N2 C6 C7 120.7(4) . . ?
C8 C7 C6 121.1(4) . . ?
C9 C8 C7 121.0(4) . . ?
C8 C9 C10 119.1(4) . . ?
C9 C10 C11 120.2(5) . . ?
C10 C11 C6 121.8(4) . . ?
C13 C12 C17 117.7(4) . . ?
C13 C12 N3 122.3(4) . . ?
C17 C12 N3 119.9(4) . . ?
C12 C13 C14 120.9(5) . . ?
C15 C14 C13 120.5(5) . . ?
C16 C15 C14 119.3(5) . . ?
C15 C16 C17 121.1(5) . . ?
C16 C17 C12 120.3(5) . . ?
N5 C18 N4 115.8(3) . . ?
N5 C18 C19 124.3(3) . . ?
N4 C18 C19 119.9(4) . . ?
C20 C19 C18 118.2(4) . . ?
C19 C20 C19 122.8(5) . 2_656 ?
C26 C21 C22 116.9(4) . . ?
C26 C21 N5 120.9(4) . . ?
C22 C21 N5 122.2(4) . . ?
C21 C22 C23 120.3(6) . . ?
C24 C23 C22 121.7(6) . . ?
C23 C24 C25 118.6(5) . . ?
C24 C25 C26 120.7(6) . . ?
C21 C26 C25 121.9(5) . . ?
N7 C27 N6 116.0(3) . . ?
N7 C27 C28 124.1(3) . . ?
N6 C27 C28 119.9(3) . . ?
C29 C28 C27 118.5(4) . . ?
C28 C29 C28 122.0(5) 2_656 . ?
C31 C30 C35 118.6(4) . . ?
C31 C30 N7 121.3(4) . . ?
C35 C30 N7 120.1(4) . . ?
C30 C31 C32 119.9(6) . . ?
C33 C32 C31 121.1(7) . . ?
C32 C33 C34 119.6(6) . . ?
C33 C34 C35 120.0(7) . . ?
C30 C35 C34 120.8(6) . . ?
C40 N8 C36 111.2(5) . . ?
C40 N8 C44 105.0(6) . . ?
C36 N8 C44 109.0(6) . . ?
C40 N8 C48 116.3(6) . . ?
C36 N8 C48 104.8(5) . . ?
C44 N8 C48 110.5(5) . . ?
C37 C36 N8 131.0(11) . . ?
C36 C37 C38 123.7(17) . . ?
C39 C38 C37 128.7(16) . . ?
C41 C40 N8 120.9(9) . . ?
C40 C41 C42 108.7(10) . . ?
C43 C42 C41 138.6(14) . . ?
C45 C44 N8 119.6(9) . . ?
C44 C45 C46 106.2(9) . . ?
C47 C46 C45 91.8(11) . . ?
C49 C48 N8 120.9(6) . . ?
C48 C49 C50 115.3(7) . . ?
C51 C50 C49 123.4(8) . . ?
C52 O1 C55 99.5(7) . . ?
O1 C52 C53 111.6(9) . . ?
C52 C53 C54 104.4(11) . . ?
C53 C54 C55 101.6(7) . . ?
O1 C55 C54 102.1(9) . . ?

loop_
_geom_bond_atom_site_label_1
_geom_bond_atom_site_label_2
_geom_bond_distance
_geom_bond_site_symmetry_2
_geom_bond_publ_flag
Cr1 Cr1 0.270(4) 2_656 ?
Cr1 Cr2 1.904(3) . ?
Cr1 N1 2.050(4) 2_656 ?
Cr1 N4 2.059(4) . ?
Cr1 N6 2.062(4) . ?
Cr1 N1 2.082(4) . ?
Cr1 Cr2 2.173(4) 2_656 ?
Cr1 Cr2' 2.589(3) . ?
Cr2 N3 2.029(6) 2_656 ?
Cr2 N5 2.036(4) 2_656 ?
Cr2 N2 2.071(6) . ?
Cr2 N7 2.079(4) 2_656 ?
Cr2 Cr1 2.173(4) 2_656 ?
Cr2' N2 2.031(6) 2_656 ?
Cr2' N7 2.044(4) . ?
Cr2' N3 2.071(6) . ?
Cr2' N5 2.076(4) . ?
N1 C1 1.369(5) . ?
N1 C5 1.382(5) . ?
N1 Cr1 2.050(4) 2_656 ?
N2 C1 1.363(5) . ?
N2 C6 1.401(5) . ?
N2 Cr2' 2.031(6) 2_656 ?
N3 C5 1.354(5) . ?
N3 C12 1.406(5) . ?
N3 Cr2 2.029(6) 2_656 ?
N4 C18 1.374(4) 2_656 ?
N4 C18 1.374(4) . ?
N4 Cr1 2.059(4) 2_656 ?
N5 C18 1.343(5) . ?
N5 C21 1.422(5) . ?
N5 Cr2 2.036(4) 2_656 ?
N6 C27 1.372(4) 2_656 ?
N6 C27 1.372(4) . ?
N6 Cr1 2.062(4) 2_656 ?
N7 C27 1.339(4) . ?
N7 C30 1.416(5) . ?
N7 Cr2 2.079(4) 2_656 ?
C1 C2 1.406(6) . ?
C2 C3 1.375(6) . ?
C3 C4 1.367(6) . ?
C4 C5 1.408(6) . ?
C6 C11 1.395(6) . ?
C6 C7 1.402(5) . ?
C7 C8 1.380(6) . ?
C8 C9 1.374(7) . ?
C9 C10 1.377(7) . ?
C10 C11 1.386(6) . ?
C12 C13 1.384(6) . ?
C12 C17 1.398(6) . ?
C13 C14 1.390(6) . ?
C14 C15 1.369(8) . ?
C15 C16 1.360(8) . ?
C16 C17 1.386(7) . ?
C18 C19 1.419(5) . ?
C19 C20 1.372(5) . ?
C20 C19 1.372(5) 2_656 ?
C21 C26 1.368(6) . ?
C21 C22 1.373(6) . ?
C22 C23 1.400(8) . ?
C23 C24 1.342(9) . ?
C24 C25 1.347(8) . ?
C25 C26 1.389(7) . ?
C27 C28 1.416(5) . ?
C28 C29 1.377(5) . ?
C29 C28 1.377(5) 2_656 ?
C30 C31 1.379(6) . ?
C30 C35 1.381(7) . ?
C31 C32 1.391(8) . ?
C32 C33 1.357(11) . ?
C33 C34 1.369(11) . ?
C34 C35 1.389(8) . ?
N8 C40 1.479(7) . ?
N8 C36 1.515(7) . ?
N8 C44 1.519(9) . ?
N8 C48 1.521(8) . ?
C36 C37 1.244(14) . ?
C37 C38 1.504(14) . ?
C38 C39 1.32(2) . ?
C40 C41 1.352(11) . ?
C41 C42 1.61(2) . ?
C42 C43 1.12(2) . ?
C44 C45 1.491(13) . ?
C45 C46 1.78(2) . ?
C46 C47 1.492(15) . ?
C48 C49 1.431(9) . ?
C49 C50 1.454(10) . ?
C50 C51 1.432(10) . ?
O1 C52 1.326(10) . ?
O1 C55 1.433(13) . ?
C52 C53 1.366(11) . ?
C53 C54 1.45(2) . ?
C54 C55 1.53(2) . ?
